data_9011923
loop_
_publ_author_name
'Naumova, I. S.'
'Pobedimskaya, E. A.'
'Pushcharovskii D Yu'
'Belov, N. V.'
'Altukhova Yu, N.'

_publ_section_title
;
 Crystal structure of synthetic K2Be2Si6O15 of the epidimite group
 Note: c-cell edge altered to reproduce bond lengths
;
_journal_name_full 'Doklady Akademii Nauk SSSR'
_journal_page_first 856
_journal_page_last 859
_journal_volume 229
_journal_year 1976
_chemical_compound_source Synthetic
_chemical_formula_sum 'Be2 K2 O15 Si6'
_chemical_name_mineral Epididymite-potassian
_space_group_IT_number 36
_symmetry_space_group_name_Hall 'C 2c -2'
_symmetry_space_group_name_H-M 'C m c 21'
_cell_angle_alpha 90
_cell_angle_beta 90
_cell_angle_gamma 90
_cell_length_a 7.485
_cell_length_b 15.453
_cell_length_c 11.418
_cell_formula_units_Z 4
_cell_volume 1320.671
_database_code_amcsd 0012454
_exptl_crystal_density_diffrn 2.538
_cod_original_formula_sum 'K2 Be2 Si6 O15'
_cod_database_code 9011923

loop_
_space_group_symop_operation_xyz
x,y,z
1/2+x,1/2+y,z
x,-y,1/2+z
1/2+x,1/2-y,1/2+z
-x,y,z
1/2-x,1/2+y,z
-x,-y,1/2+z
1/2-x,1/2-y,1/2+z

loop_
_atom_site_label
_atom_site_fract_x
_atom_site_fract_y
_atom_site_fract_z
_atom_site_U_iso_or_equiv
K1 0.50000 0.28180 0.36190 0.03141
K2 0.50000 0.39870 0.08400 0.01178
Be1 0.14890 0.37980 0.22750 0.00329
Si1 0.21170 0.20950 0.13360 0.00773
Si2 0.20460 0.05560 0.31030 0.00507
Si3 0.00000 0.34970 0.46590 0.00405
Si4 0.00000 0.45450 0.00090 0.00659
O1 0.32200 0.20000 0.01090 0.00849
O2 0.25830 0.12910 0.21640 0.01710
O3 0.32450 0.07640 0.42960 0.01077
O4 0.27010 0.29580 0.19450 0.00912
O5 0.27040 0.46230 0.26310 0.01469
O6 0.00000 0.21600 0.09480 0.02989
O7 0.00000 0.40630 0.12830 0.00861
O8 0.00000 0.07150 0.35180 0.00165
O9 0.00000 0.35420 0.33200 0.00659
O10 0.00000 0.44090 0.52560 0.01203

loop_
_cod_related_entry_id
_cod_related_entry_database
_cod_related_entry_code
1 AMCSD 0012454
